data_7023122
loop_
_publ_author_name
'Antunes, Maria Augusta'
'Santos, Isabel C.'
'Bolvin, H\'el\`ene'
'Pereira, Laura C. J.'
'Mazzanti, Marinella'
'Mar\,calo, Joaquim'
'Almeida, Manuel'

_publ_section_title
;
 Crystal structure diversity in the
 bis[hydrotris(3,5-dimethylpyrazolyl)borate]iodouranium(III) complex: from
 neutral to cationic forms.
;
_journal_issue 24
_journal_name_full 'Dalton transactions (Cambridge, England : 2003)'
_journal_page_first 8861
_journal_page_last 8867
_journal_paper_doi 10.1039/c3dt50753j
_journal_volume 42
_journal_year 2013
_chemical_formula_moiety 'C30 H44 B2 N12 U, I'
_chemical_formula_sum 'C30 H44 B2 I N12 U'
_chemical_formula_weight 959.32
_chemical_name_systematic
;
?
;
_space_group_IT_number 12
_symmetry_cell_setting monoclinic
_symmetry_space_group_name_Hall '-C 2y'
_symmetry_space_group_name_H-M 'C 1 2/m 1'
_atom_sites_solution_hydrogens geom
_atom_sites_solution_primary direct
_atom_sites_solution_secondary difmap
_audit_creation_method SHELXL-97
_cell_angle_alpha 90.00
_cell_angle_beta 91.8060(10)
_cell_angle_gamma 90.00
_cell_formula_units_Z 2
_cell_length_a 16.6266(4)
_cell_length_b 12.9635(3)
_cell_length_c 8.3714(2)
_cell_measurement_reflns_used 4960
_cell_measurement_temperature 150(2)
_cell_measurement_theta_max 27.20
_cell_measurement_theta_min 2.43
_cell_volume 1803.47(7)
_computing_cell_refinement 'Bruker SMART, (Bruker, 2004)'
_computing_data_collection 'Bruker SMART, (Bruker, 2004)'
_computing_data_reduction 'Bruker SAINT, (Bruker, 2004)'
_computing_molecular_graphics ORTEP3(Farrugia,1997)
_computing_publication_material 'WinGX (Farrugia, 1999)'
_computing_structure_refinement 'SHELXL-97 (Sheldrick, 1997)'
_computing_structure_solution 'SIR97 (Altomare, 1999)'
_diffrn_ambient_temperature 150(2)
_diffrn_measured_fraction_theta_full 0.998
_diffrn_measured_fraction_theta_max 0.998
_diffrn_measurement_device_type 'Bruker APEX-II CCD'
_diffrn_measurement_method '\f and \w scans'
_diffrn_radiation_monochromator graphite
_diffrn_radiation_source 'fine-focus sealed tube'
_diffrn_radiation_type MoK\a
_diffrn_radiation_wavelength 0.71073
_diffrn_reflns_av_R_equivalents 0.0272
_diffrn_reflns_av_sigmaI/netI 0.0286
_diffrn_reflns_limit_h_max 19
_diffrn_reflns_limit_h_min -19
_diffrn_reflns_limit_k_max 11
_diffrn_reflns_limit_k_min -15
_diffrn_reflns_limit_l_max 9
_diffrn_reflns_limit_l_min -9
_diffrn_reflns_number 5267
_diffrn_reflns_theta_full 25.03
_diffrn_reflns_theta_max 25.03
_diffrn_reflns_theta_min 3.12
_exptl_absorpt_coefficient_mu 5.395
_exptl_absorpt_correction_T_max 0.8131
_exptl_absorpt_correction_T_min 0.3832
_exptl_absorpt_correction_type multi-scan
_exptl_absorpt_process_details 'sadabs; Sheldrick 2004'
_exptl_crystal_colour black
_exptl_crystal_density_diffrn 1.767
_exptl_crystal_density_method 'not measured'
_exptl_crystal_description plate
_exptl_crystal_F_000 926
_exptl_crystal_size_max 0.22
_exptl_crystal_size_mid 0.12
_exptl_crystal_size_min 0.04
_refine_diff_density_max 0.391
_refine_diff_density_min -0.981
_refine_diff_density_rms 0.108
_refine_ls_extinction_method none
_refine_ls_goodness_of_fit_ref 1.091
_refine_ls_hydrogen_treatment mixed
_refine_ls_matrix_type full
_refine_ls_number_parameters 127
_refine_ls_number_reflns 1671
_refine_ls_number_restraints 0
_refine_ls_restrained_S_all 1.091
_refine_ls_R_factor_all 0.0176
_refine_ls_R_factor_gt 0.0175
_refine_ls_shift/su_max 0.001
_refine_ls_shift/su_mean 0.000
_refine_ls_structure_factor_coef Fsqd
_refine_ls_weighting_details 'calc w=1/[\s^2^(Fo^2^)+(0.0188P)^2^+1.9453P] where P=(Fo^2^+2Fc^2^)/3'
_refine_ls_weighting_scheme calc
_refine_ls_wR_factor_gt 0.0440
_refine_ls_wR_factor_ref 0.0440
_reflns_number_gt 1670
_reflns_number_total 1671
_reflns_threshold_expression >2\s(I)
_cod_data_source_file c3dt50753j.txt
_cod_data_source_block utpi
_cod_original_sg_symbol_H-M C2/m
_cod_database_code 7023122

loop_
_symmetry_equiv_pos_as_xyz
'x, y, z'
'-x, y, -z'
'x+1/2, y+1/2, z'
'-x+1/2, y+1/2, -z'
'-x, -y, -z'
'x, -y, z'
'-x+1/2, -y+1/2, -z'
'x+1/2, -y+1/2, z'

loop_
_atom_site_label
_atom_site_type_symbol
_atom_site_fract_x
_atom_site_fract_y
_atom_site_fract_z
_atom_site_U_iso_or_equiv
_atom_site_adp_type
_atom_site_occupancy
_atom_site_symmetry_multiplicity
_atom_site_calc_flag
_atom_site_refinement_flags
U1 U 0.5000 0.0000 0.5000 0.01519(8) Uani 1 4 d S
I1 I 0.0000 0.0000 0.0000 0.04880(15) Uani 1 4 d S
N12 N 0.41902(13) 0.11505(18) 0.6718(2) 0.0189(5) Uani 1 1 d .
N11 N 0.33831(13) 0.09831(17) 0.6914(2) 0.0156(5) Uani 1 1 d .
N22 N 0.36208(18) 0.0000 0.3591(3) 0.0172(7) Uani 1 2 d S
N21 N 0.29281(18) 0.0000 0.4445(3) 0.0153(6) Uani 1 2 d S
C13 C 0.43655(17) 0.2078(2) 0.7340(3) 0.0228(6) Uani 1 1 d .
C15 C 0.5204(2) 0.2489(2) 0.7322(4) 0.0363(8) Uani 1 1 d .
H15A H 0.5533 0.2043 0.6659 0.054 Uiso 1 1 calc R
H15B H 0.5433 0.2504 0.8414 0.054 Uiso 1 1 calc R
H15C H 0.5197 0.3189 0.6880 0.054 Uiso 1 1 calc R
C12 C 0.36785(18) 0.2513(2) 0.7938(3) 0.0266(6) Uani 1 1 d .
H12 H 0.3636 0.3164 0.8449 0.032 Uiso 1 1 calc R
C11 C 0.30685(17) 0.1815(2) 0.7643(3) 0.0215(6) Uani 1 1 d .
C14 C 0.2192(2) 0.1918(3) 0.7950(4) 0.0382(8) Uani 1 1 d .
H14C H 0.1883 0.1882 0.6934 0.057 Uiso 1 1 calc R
H14A H 0.2092 0.2583 0.8465 0.057 Uiso 1 1 calc R
H14B H 0.2024 0.1358 0.8651 0.057 Uiso 1 1 calc R
C23 C 0.3390(2) 0.0000 0.2043(4) 0.0199(8) Uani 1 2 d S
C25 C 0.4015(3) 0.0000 0.0776(5) 0.0306(10) Uani 1 2 d S
H25C H 0.4535 0.0211 0.1251 0.046 Uiso 0.50 1 calc PR
H25B H 0.3854 0.0484 -0.0075 0.046 Uiso 0.50 1 calc PR
H25A H 0.4061 -0.0695 0.0328 0.046 Uiso 0.50 1 calc PR
C22 C 0.2558(3) 0.0000 0.1892(5) 0.0254(9) Uani 1 2 d S
H22 H 0.2241 0.0000 0.0927 0.031 Uiso 1 2 calc SR
C21 C 0.2281(2) 0.0000 0.3436(4) 0.0199(8) Uani 1 2 d S
C24 C 0.1438(3) 0.0000 0.3982(5) 0.0329(11) Uani 1 2 d S
H24B H 0.1318 -0.0668 0.4467 0.049 Uiso 0.50 1 calc PR
H24C H 0.1068 0.0120 0.3066 0.049 Uiso 0.50 1 calc PR
H24A H 0.1373 0.0549 0.4773 0.049 Uiso 0.50 1 calc PR
B1 B 0.2951(2) 0.0000 0.6295(4) 0.0148(8) Uani 1 2 d S
H1 H 0.234(2) 0.0000 0.668(4) 0.017(10) Uiso 1 2 d S

loop_
_atom_site_aniso_label
_atom_site_aniso_U_11
_atom_site_aniso_U_22
_atom_site_aniso_U_33
_atom_site_aniso_U_23
_atom_site_aniso_U_13
_atom_site_aniso_U_12
U1 0.01028(11) 0.01806(12) 0.01748(11) 0.000 0.00445(7) 0.000
I1 0.0853(4) 0.0192(2) 0.0394(2) 0.000 -0.0375(2) 0.000
N12 0.0126(11) 0.0198(12) 0.0244(11) -0.0050(9) 0.0030(9) -0.0014(9)
N11 0.0116(11) 0.0195(13) 0.0157(10) -0.0021(8) 0.0018(8) 0.0018(9)
N22 0.0152(16) 0.0218(18) 0.0148(14) 0.000 0.0023(12) 0.000
N21 0.0104(15) 0.0178(17) 0.0176(14) 0.000 -0.0001(11) 0.000
C13 0.0192(15) 0.0218(16) 0.0273(13) -0.0060(12) 0.0016(11) -0.0025(12)
C15 0.0252(17) 0.0294(19) 0.0549(19) -0.0184(16) 0.0090(14) -0.0108(14)
C12 0.0252(16) 0.0203(16) 0.0344(14) -0.0112(12) 0.0020(12) 0.0015(13)
C11 0.0190(15) 0.0214(15) 0.0242(13) -0.0055(11) 0.0014(11) 0.0055(12)
C14 0.0217(17) 0.038(2) 0.0550(19) -0.0172(16) 0.0078(15) 0.0058(15)
C23 0.023(2) 0.022(2) 0.0147(16) 0.000 0.0000(15) 0.000
C25 0.027(2) 0.047(3) 0.0180(18) 0.000 0.0042(17) 0.000
C22 0.027(2) 0.033(3) 0.0159(17) 0.000 -0.0063(15) 0.000
C21 0.014(2) 0.021(2) 0.0244(18) 0.000 -0.0054(15) 0.000
C24 0.017(2) 0.055(3) 0.026(2) 0.000 -0.0031(17) 0.000
B1 0.0081(19) 0.021(2) 0.0157(18) 0.000 0.0029(15) 0.000

loop_
_atom_type_symbol
_atom_type_description
_atom_type_scat_dispersion_real
_atom_type_scat_dispersion_imag
_atom_type_scat_source
B B 0.0013 0.0007 'International Tables Vol C Tables 4.2.6.8 and 6.1.1.4'
H H 0.0000 0.0000 'International Tables Vol C Tables 4.2.6.8 and 6.1.1.4'
C C 0.0033 0.0016 'International Tables Vol C Tables 4.2.6.8 and 6.1.1.4'
N N 0.0061 0.0033 'International Tables Vol C Tables 4.2.6.8 and 6.1.1.4'
I I -0.4742 1.8119 'International Tables Vol C Tables 4.2.6.8 and 6.1.1.4'
U U -9.6767 9.6646 'International Tables Vol C Tables 4.2.6.8 and 6.1.1.4'

loop_
_geom_angle_atom_site_label_1
_geom_angle_atom_site_label_2
_geom_angle_atom_site_label_3
_geom_angle
_geom_angle_site_symmetry_1
_geom_angle_site_symmetry_3
N12 U1 N12 73.40(10) 6 .
N12 U1 N12 106.60(10) 6 5_656
N12 U1 N12 180.00(8) . 5_656
N12 U1 N12 180.0 6 2_656
N12 U1 N12 106.60(10) . 2_656
N12 U1 N12 73.40(10) 5_656 2_656
N12 U1 N22 103.15(7) 6 5_656
N12 U1 N22 103.15(7) . 5_656
N12 U1 N22 76.85(7) 5_656 5_656
N12 U1 N22 76.85(7) 2_656 5_656
N12 U1 N22 76.85(7) 6 .
N12 U1 N22 76.85(7) . .
N12 U1 N22 103.15(7) 5_656 .
N12 U1 N22 103.15(7) 2_656 .
N22 U1 N22 180.0 5_656 .
C13 N12 N11 107.3(2) . .
C13 N12 U1 130.25(18) . .
N11 N12 U1 121.41(15) . .
C11 N11 N12 108.7(2) . .
C11 N11 B1 128.8(2) . .
N12 N11 B1 122.4(2) . .
C23 N22 N21 106.5(3) . .
C23 N22 U1 132.4(2) . .
N21 N22 U1 121.1(2) . .
C21 N21 N22 109.9(3) . .
C21 N21 B1 128.4(3) . .
N22 N21 B1 121.7(3) . .
N12 C13 C12 109.6(3) . .
N12 C13 C15 120.5(3) . .
C12 C13 C15 129.9(3) . .
C13 C15 H15A 109.5 . .
C13 C15 H15B 109.5 . .
H15A C15 H15B 109.5 . .
C13 C15 H15C 109.5 . .
H15A C15 H15C 109.5 . .
H15B C15 H15C 109.5 . .
C11 C12 C13 106.3(3) . .
C11 C12 H12 126.9 . .
C13 C12 H12 126.9 . .
N11 C11 C12 108.2(2) . .
N11 C11 C14 122.9(3) . .
C12 C11 C14 128.9(3) . .
C11 C14 H14C 109.5 . .
C11 C14 H14A 109.5 . .
H14C C14 H14A 109.5 . .
C11 C14 H14B 109.5 . .
H14C C14 H14B 109.5 . .
H14A C14 H14B 109.5 . .
N22 C23 C22 110.1(3) . .
N22 C23 C25 119.9(4) . .
C22 C23 C25 130.1(3) . .
C23 C25 H25C 109.5 . .
C23 C25 H25B 109.5 . .
H25C C25 H25B 109.5 . .
C23 C25 H25A 109.5 . .
H25C C25 H25A 109.5 . .
H25B C25 H25A 109.5 . .
C21 C22 C23 105.9(4) . .
C21 C22 H22 127.0 . .
C23 C22 H22 127.0 . .
N21 C21 C22 107.6(4) . .
N21 C21 C24 123.3(3) . .
C22 C21 C24 129.1(4) . .
C21 C24 H24B 109.5 . .
C21 C24 H24C 109.5 . .
H24B C24 H24C 109.5 . .
C21 C24 H24A 109.5 . .
H24B C24 H24A 109.5 . .
H24C C24 H24A 109.5 . .
N11 B1 N11 111.2(3) . 6
N11 B1 N21 109.38(18) . .
N11 B1 N21 109.38(18) 6 .
N11 B1 H1 109.6(10) . .
N11 B1 H1 109.6(10) 6 .
N21 B1 H1 108(2) . .

loop_
_geom_bond_atom_site_label_1
_geom_bond_atom_site_label_2
_geom_bond_distance
_geom_bond_site_symmetry_2
U1 N12 2.495(2) 6
U1 N12 2.495(2) .
U1 N12 2.495(2) 5_656
U1 N12 2.495(2) 2_656
U1 N22 2.546(3) 5_656
U1 N22 2.546(3) .
N12 C13 1.339(4) .
N12 N11 1.374(3) .
N11 C11 1.352(3) .
N11 B1 1.545(3) .
N22 C23 1.340(5) .
N22 N21 1.374(4) .
N21 C21 1.347(5) .
N21 B1 1.549(5) .
C13 C12 1.382(4) .
C13 C15 1.493(4) .
C15 H15A 0.9800 .
C15 H15B 0.9800 .
C15 H15C 0.9800 .
C12 C11 1.376(4) .
C12 H12 0.9500 .
C11 C14 1.494(4) .
C14 H14C 0.9800 .
C14 H14A 0.9800 .
C14 H14B 0.9800 .
C23 C22 1.386(6) .
C23 C25 1.508(5) .
C25 H25C 0.9800 .
C25 H25B 0.9800 .
C25 H25A 0.9800 .
C22 C21 1.386(6) .
C22 H22 0.9500 .
C21 C24 1.488(5) .
C24 H24B 0.9800 .
C24 H24C 0.9800 .
C24 H24A 0.9800 .
B1 N11 1.545(3) 6
B1 H1 1.08(4) .
